data_4127632
loop_
_publ_author_name
'Shen, Di'
'Xu, Youjun'
'Shi, Shi-Liang'

_publ_section_title
;
 A Bulky Chiral N-Heterocyclic Carbene Palladium Catalyst Enables Highly
 Enantioselective Suzuki-Miyaura Cross-Coupling Reactions for the
 Synthesis of Biaryl Atropisomers.
;
_journal_issue 37
_journal_name_full 'Journal of the American Chemical Society'
_journal_page_first 14938
_journal_page_last 14945
_journal_paper_doi 10.1021/jacs.9b08578
_journal_volume 141
_journal_year 2019
_chemical_absolute_configuration rmad
_chemical_formula_moiety 'C90 H124 Cl N2 Pd'
_chemical_formula_sum 'C90 H124 Cl N2 Pd'
_chemical_formula_weight 1375.75
_space_group_crystal_system orthorhombic
_space_group_IT_number 19
_space_group_name_Hall 'P 2ac 2ab'
_space_group_name_H-M_alt 'P 21 21 21'
_symmetry_space_group_name_Hall 'P 2ac 2ab'
_symmetry_space_group_name_H-M 'P 21 21 21'
_atom_sites_solution_hydrogens geom
_atom_sites_solution_primary dual
_audit_creation_date 2019-02-25
_audit_creation_method
;
Olex2 1.2
(compiled 2018.05.29 svn.r3508 for OlexSys, GUI svn.r5506)
;
_cell_angle_alpha 90
_cell_angle_beta 90
_cell_angle_gamma 90
_cell_formula_units_Z 4
_cell_length_a 17.561(2)
_cell_length_b 18.084(2)
_cell_length_c 29.865(3)
_cell_measurement_reflns_used 9607
_cell_measurement_temperature 170(2)
_cell_measurement_theta_max 52.13
_cell_measurement_theta_min 3.05
_cell_volume 9484.3(18)
_computing_cell_refinement 'SAINT v8.37A (Bruker, 2015)'
_computing_data_reduction 'SAINT v8.37A (Bruker, 2015)'
_computing_molecular_graphics 'Olex2 (Dolomanov et al., 2009)'
_computing_publication_material 'Olex2 (Dolomanov et al., 2009)'
_computing_structure_refinement 'ShelXL (Sheldrick, 2015)'
_computing_structure_solution 'ShelXT (Sheldrick, 2015)'
_diffrn_ambient_temperature 170.01
_diffrn_measured_fraction_theta_full 0.999
_diffrn_measured_fraction_theta_max 0.986
_diffrn_measurement_device_type 'Bruker D8 Venture'
_diffrn_measurement_method '\f and \w scans'
_diffrn_radiation_type GaK\a
_diffrn_radiation_wavelength 1.34139
_diffrn_reflns_av_R_equivalents 0.1263
_diffrn_reflns_av_unetI/netI 0.1083
_diffrn_reflns_Laue_measured_fraction_full 0.999
_diffrn_reflns_Laue_measured_fraction_max 0.986
_diffrn_reflns_limit_h_max 21
_diffrn_reflns_limit_h_min -21
_diffrn_reflns_limit_k_max 21
_diffrn_reflns_limit_k_min -20
_diffrn_reflns_limit_l_max 30
_diffrn_reflns_limit_l_min -36
_diffrn_reflns_number 81098
_diffrn_reflns_point_group_measured_fraction_full 0.999
_diffrn_reflns_point_group_measured_fraction_max 0.981
_diffrn_reflns_theta_full 53.594
_diffrn_reflns_theta_max 55.224
_diffrn_reflns_theta_min 3.052
_diffrn_standards_number 0
_exptl_absorpt_coefficient_mu 1.397
_exptl_absorpt_correction_T_max 0.7508
_exptl_absorpt_correction_T_min 0.4413
_exptl_absorpt_correction_type multi-scan
_exptl_absorpt_process_details
;
 TWINABS-2012/1 (Bruker,2012) was used for absorption correction.

Final HKLF 4 output contains 182596 reflections, Rint = 0.1826
 (65158 with I > 3sig(I), Rint = 0.1368)
;
_exptl_crystal_colour colourless
_exptl_crystal_density_diffrn 0.963
_exptl_crystal_description block
_exptl_crystal_F_000 2964
_exptl_crystal_size_max 0.1
_exptl_crystal_size_mid 0.06
_exptl_crystal_size_min 0.05
_refine_diff_density_max 3.177
_refine_diff_density_min -1.462
_refine_diff_density_rms 0.121
_refine_ls_abs_structure_details
;
 Flack x determined using 3222 quotients [(I+)-(I-)]/[(I+)+(I-)]
 (Parsons, Flack and Wagner, Acta Cryst. B69 (2013) 249-259).
;
_refine_ls_abs_structure_Flack 0.286(7)
_refine_ls_extinction_coef 0.0015(3)
_refine_ls_extinction_expression Fc^*^=kFc[1+0.001xFc^2^\l^3^/sin(2\q)]^-1/4^
_refine_ls_extinction_method 'SHELXL-2016/6 (Sheldrick 2016)'
_refine_ls_goodness_of_fit_ref 1.102
_refine_ls_hydrogen_treatment constr
_refine_ls_matrix_type full
_refine_ls_number_parameters 866
_refine_ls_number_reflns 17907
_refine_ls_number_restraints 356
_refine_ls_restrained_S_all 1.117
_refine_ls_R_factor_all 0.1665
_refine_ls_R_factor_gt 0.1200
_refine_ls_shift/su_max 0.081
_refine_ls_shift/su_mean 0.001
_refine_ls_structure_factor_coef Fsqd
_refine_ls_weighting_details 'w=1/[\s^2^(Fo^2^)+(0.1834P)^2^+12.8240P] where P=(Fo^2^+2Fc^2^)/3'
_refine_ls_weighting_scheme calc
_refine_ls_wR_factor_gt 0.3163
_refine_ls_wR_factor_ref 0.3483
_reflns_Friedel_coverage 0.830
_reflns_Friedel_fraction_full 0.998
_reflns_Friedel_fraction_max 0.975
_reflns_number_gt 10825
_reflns_number_total 17907
_reflns_threshold_expression 'I > 2\s(I)'
_cod_data_source_file ja9b08578_si_002.cif
_cod_data_source_block mj19098_0m
_cod_original_cell_volume 9484.7(19)
_cod_database_code 4127632
_shelx_shelxl_version_number 2016/6
_shelx_space_group_comment
;
The symmetry employed for this shelxl refinement is uniquely defined
by the following loop, which should always be used as a source of
symmetry information in preference to the above space-group names.
They are only intended as comments.
;
_shelx_estimated_absorpt_t_max 0.933
_shelx_estimated_absorpt_t_min 0.873
_olex2_refinement_description
;
1. Fixed Uiso
 At 1.2 times of:
  All C(H) groups, All C(H,H) groups
 At 1.5 times of:
  All C(H,H,H) groups
2. Restrained distances
 C89-C87 = C88-C87 = C90-C87
 1.53 with sigma of 0.02
 C88-C90
 2.44 with sigma of 0.02
 C23-C31 = C34-C31 = C32-C31 = C31-C33
 1.53 with sigma of 0.02
 H22-H33B
 2 with sigma of 0.02
 C89-C88 \\sim C88-C90
 with sigma of 0.02
 C90-C89 \\sim C89-C88
 with sigma of 0.02
3. Rigid bond restraints
 C47, C50
 with sigma for 1-2 distances of 0.005 and sigma for 1-3 distances of 0.005
 C47, C49
 with sigma for 1-2 distances of 0.005 and sigma for 1-3 distances of 0.005
4. Uiso/Uaniso restraints and constraints
C87 \\sim C88 \\sim C89 \\sim C90: within 2A with sigma of 0.01 and sigma for
terminal atoms of 0.02
C79 \\sim C87 \\sim C88 \\sim C89 \\sim C90: within 2A with sigma of 0.01 and
sigma for terminal atoms of 0.02
C77 \\sim C78 \\sim C79 \\sim C80 \\sim C81 \\sim C82: within 2A with sigma of
0.01 and sigma for terminal atoms of 0.02
C21 \\sim C22 \\sim C23 \\sim C24 \\sim C25 \\sim C26 \\sim C31 \\sim C32 \\sim
C33 \\sim C34: within 2A with sigma of 0.01 and sigma for terminal atoms of 0.02
C13 \\sim C14 \\sim C15 \\sim C16 \\sim C17 \\sim C18: within 2A with sigma of
0.01 and sigma for terminal atoms of 0.02
C37 \\sim C38 \\sim C39 \\sim C40 \\sim C41 \\sim C42: within 2A with sigma of
0.01 and sigma for terminal atoms of 0.02
C58 \\sim C59 \\sim C60 \\sim C61 \\sim C62 \\sim C63 \\sim C64: within 2A with
sigma of 0.01 and sigma for terminal atoms of 0.02
C2 \\sim C3 \\sim C4: within 2A with sigma of 0.01 and sigma for terminal atoms
of 0.02
C3 \\sim C4: within 2A with sigma of 0.005 and sigma for terminal atoms of 0.01
Uanis(C45) \\sim Ueq, Uanis(C43) \\sim Ueq, Uanis(C44) \\sim Ueq, Uanis(C46)
\\sim Ueq, Uanis(C49) \\sim Ueq, Uanis(C48) \\sim Ueq, Uanis(C71) \\sim Ueq,
Uanis(C70) \\sim Ueq, Uanis(C27) \\sim Ueq, Uanis(C90) \\sim Ueq: with sigma of
0.01 and sigma for terminal atoms of 0.02
Uanis(C30) \\sim Ueq: with sigma of 0.005 and sigma for terminal atoms of 0.01
Uanis(C3) \\sim Ueq, Uanis(C4) \\sim Ueq: with sigma of 0.005 and sigma for
terminal atoms of 0.01
Uanis(C58) \\sim Ueq, Uanis(C11) \\sim Ueq, Uanis(C1) \\sim Ueq: with sigma of
0.005 and sigma for terminal atoms of 0.01
5.a Ternary CH refined with riding coordinates:
 C3(H3), C4(H4), C19(H19), C35(H35), C58(H58), C75(H75)
5.b Secondary CH2 refined with riding coordinates:
 C2(H2A,H2B), C9(H9A,H9B), C11(H11A,H11B), C12(H12A,H12B)
5.c Aromatic/amide H refined with riding coordinates:
 C6(H6), C7(H7), C8(H8), C10(H10), C15(H15), C17(H17), C22(H22), C24(H24),
 C26(H26), C38(H38), C40(H40), C42(H42), C54(H54), C56(H56), C60(H60), C62(H62),
  C64(H64), C78(H78), C80(H80), C82(H82)
5.d Fitted hexagon refined as free rotating group:
 C5(C6,C7,C8,C9,C10)
5.e Idealised Me refined as rotating group:
 C20(H20A,H20B,H20C), C28(H28A,H28B,H28C), C29(H29A,H29B,H29C), C30(H30A,H30B,
 H30C), C32(H32A,H32B,H32C), C33(H33A,H33B,H33C), C34(H34A,H34B,H34C), C36(H36A,
 H36B,H36C), C44(H44A,H44B,H44C), C45(H45A,H45B,H45C), C46(H46A,H46B,H46C),
 C48(H48A,H48B,H48C), C49(H49A,H49B,H49C), C50(H50A,H50B,H50C), C51(H51A,H51B,
 H51C), C66(H66A,H66B,H66C), C67(H67A,H67B,H67C), C68(H68A,H68B,H68C), C70(H70A,
 H70B,H70C), C71(H71A,H71B,H71C), C72(H72A,H72B,H72C), C73(H73A,H73B,H73C),
 C74(H74A,H74B,H74C), C76(H76A,H76B,H76C), C84(H84A,H84B,H84C), C85(H85A,H85B,
 H85C), C86(H86A,H86B,H86C), C88(H88A,H88B,H88C), C89(H89A,H89B,H89C), C90(H90A,
 H90B,H90C)
;
_olex2_submission_special_instructions 'No special instructions were received'

loop_
_space_group_symop_operation_xyz
'x, y, z'
'-x+1/2, -y, z+1/2'
'-x, y+1/2, -z+1/2'
'x+1/2, -y+1/2, -z'

loop_
_atom_site_label
_atom_site_type_symbol
_atom_site_fract_x
_atom_site_fract_y
_atom_site_fract_z
_atom_site_U_iso_or_equiv
_atom_site_adp_type
_atom_site_occupancy
_atom_site_site_symmetry_order
_atom_site_calc_flag
_atom_site_refinement_flags_posn
_atom_site_refinement_flags_adp
Pd1 Pd 0.44352(6) 0.58973(5) 0.74950(4) 0.0639(4) Uani 1 1 d . .
Cl1 Cl 0.5177(2) 0.6967(2) 0.76073(12) 0.0723(10) Uani 1 1 d . .
N1 N 0.3892(6) 0.6462(5) 0.6573(3) 0.050(2) Uani 1 1 d . .
N2 N 0.4784(8) 0.5615(5) 0.6525(4) 0.067(4) Uani 1 1 d . .
C1 C 0.4332(7) 0.6011(8) 0.6830(5) 0.058(3) Uani 1 1 d . U
C2 C 0.3879(11) 0.4925(10) 0.7587(6) 0.095(5) Uani 1 1 d . U
H2A H 0.337437 0.488173 0.744195 0.114 Uiso 1 1 calc R .
H2B H 0.419091 0.447151 0.755862 0.114 Uiso 1 1 calc R .
C3 C 0.3889(11) 0.5256(10) 0.7990(6) 0.085(3) Uani 1 1 d . U
H3 H 0.339569 0.544001 0.811563 0.101 Uiso 1 1 calc R .
C4 C 0.4562(10) 0.5468(9) 0.8203(6) 0.080(4) Uani 1 1 d . U
H4 H 0.492995 0.504595 0.821154 0.096 Uiso 1 1 calc R .
C5 C 0.4631(7) 0.5911(6) 0.8598(3) 0.070(4) Uani 1 1 d . .
C6 C 0.4290(7) 0.6600(6) 0.8649(4) 0.091(6) Uani 1 1 d G .
H6 H 0.396856 0.678863 0.842008 0.109 Uiso 1 1 calc R .
C7 C 0.4421(9) 0.7012(6) 0.9034(5) 0.113(7) Uani 1 1 d G .
H7 H 0.418881 0.748264 0.906856 0.136 Uiso 1 1 calc R .
C8 C 0.4892(10) 0.6735(8) 0.9368(4) 0.132(9) Uani 1 1 d G .
H8 H 0.498176 0.701690 0.963154 0.158 Uiso 1 1 calc R .
C9 C 0.5233(8) 0.6046(9) 0.9317(3) 0.137(10) Uani 1 1 d G .
H9A H 0.507499 0.573908 0.957578 0.165 Uiso 1 1 calc R .
H9B H 0.578965 0.611868 0.934289 0.165 Uiso 1 1 calc R .
C10 C 0.5102(7) 0.5634(6) 0.8932(4) 0.095(6) Uani 1 1 d G .
H10 H 0.533423 0.516312 0.889759 0.114 Uiso 1 1 calc R .
C11 C 0.4012(8) 0.6380(8) 0.6113(5) 0.061(3) Uani 1 1 d . U
H11A H 0.420822 0.684639 0.598276 0.074 Uiso 1 1 calc R .
H11B H 0.352970 0.625051 0.596040 0.074 Uiso 1 1 calc R .
C12 C 0.4569(9) 0.5788(12) 0.6059(5) 0.085(5) Uani 1 1 d . .
H12A H 0.501509 0.595674 0.588394 0.102 Uiso 1 1 calc R .
H12B H 0.434061 0.535264 0.590918 0.102 Uiso 1 1 calc R .
C13 C 0.3335(8) 0.6964(7) 0.6769(5) 0.061(3) Uani 1 1 d . U
C14 C 0.3518(8) 0.7670(7) 0.6828(5) 0.061(3) Uani 1 1 d . U
C15 C 0.2937(9) 0.8174(8) 0.6993(5) 0.068(3) Uani 1 1 d . U
H15 H 0.307276 0.866151 0.708075 0.081 Uiso 1 1 calc R .
C16 C 0.2188(7) 0.7947(9) 0.7023(5) 0.068(3) Uani 1 1 d . U
C17 C 0.2043(8) 0.7220(9) 0.6956(5) 0.066(3) Uani 1 1 d . U
H17 H 0.154068 0.705476 0.701720 0.080 Uiso 1 1 calc R .
C18 C 0.2573(8) 0.6678(9) 0.6802(5) 0.068(3) Uani 1 1 d . U
C19 C 0.2373(8) 0.5924(10) 0.6702(5) 0.071(4) Uani 1 1 d . .
H19 H 0.284572 0.565603 0.660994 0.086 Uiso 1 1 calc R .
C20 C 0.1793(11) 0.5908(13) 0.6292(7) 0.106(6) Uani 1 1 d . .
H20A H 0.127350 0.598087 0.640342 0.159 Uiso 1 1 calc GR .
H20B H 0.182751 0.542888 0.614018 0.159 Uiso 1 1 calc GR .
H20C H 0.192169 0.630371 0.608147 0.159 Uiso 1 1 calc GR .
C21 C 0.2005(9) 0.5497(11) 0.7087(7) 0.087(4) Uani 1 1 d . U
C22 C 0.1899(8) 0.5809(11) 0.7530(6) 0.091(4) Uani 1 1 d . U
H22 H 0.202540 0.630915 0.759141 0.110 Uiso 1 1 calc DR .
C23 C 0.1596(10) 0.5335(14) 0.7871(7) 0.105(4) Uani 1 1 d D U
C24 C 0.1417(12) 0.4577(14) 0.7766(8) 0.114(5) Uani 1 1 d . U
H24 H 0.119515 0.426489 0.798645 0.136 Uiso 1 1 calc R .
C25 C 0.1565(11) 0.4315(12) 0.7357(8) 0.109(5) Uani 1 1 d . U
C26 C 0.1880(10) 0.4732(11) 0.6996(7) 0.097(4) Uani 1 1 d . U
H26 H 0.199792 0.451533 0.671513 0.117 Uiso 1 1 calc R .
C27 C 0.1336(12) 0.3397(13) 0.7257(8) 0.109(6) Uani 1 1 d . U
C28 C 0.1886(15) 0.3030(16) 0.7545(13) 0.173(13) Uani 1 1 d . .
H28A H 0.240248 0.314896 0.744493 0.260 Uiso 1 1 calc GR .
H28B H 0.180774 0.249368 0.753089 0.260 Uiso 1 1 calc GR .
H28C H 0.181667 0.319926 0.785426 0.260 Uiso 1 1 calc GR .
C29 C 0.0487(13) 0.3288(14) 0.7391(12) 0.161(12) Uani 1 1 d . .
H29A H 0.040360 0.348588 0.769291 0.242 Uiso 1 1 calc GR .
H29B H 0.036306 0.275908 0.738815 0.242 Uiso 1 1 calc GR .
H29C H 0.015861 0.354867 0.717820 0.242 Uiso 1 1 calc GR .
C30 C 0.1401(18) 0.3271(17) 0.6732(11) 0.161(11) Uani 1 1 d . U
H30A H 0.101090 0.356382 0.657830 0.242 Uiso 1 1 calc GR .
H30B H 0.132589 0.274560 0.666404 0.242 Uiso 1 1 calc GR .
H30C H 0.190675 0.342503 0.662911 0.242 Uiso 1 1 calc GR .
C31 C 0.1405(12) 0.5649(15) 0.8319(7) 0.131(5) Uani 1 1 d D U
C32 C 0.1730(16) 0.5155(19) 0.8677(9) 0.166(9) Uani 1 1 d D U
H32A H 0.136581 0.511252 0.892428 0.248 Uiso 1 1 calc GR .
H32B H 0.220765 0.536649 0.878846 0.248 Uiso 1 1 calc GR .
H32C H 0.182887 0.466314 0.855152 0.248 Uiso 1 1 calc GR .
C33 C 0.1689(18) 0.6434(17) 0.8372(10) 0.165(10) Uani 1 1 d D U
H33A H 0.150646 0.663722 0.865629 0.248 Uiso 1 1 calc GR .
H33B H 0.149825 0.673713 0.812389 0.248 Uiso 1 1 calc DGR .
H33C H 0.224742 0.643691 0.836890 0.248 Uiso 1 1 calc GR .
C34 C 0.0530(12) 0.5592(19) 0.8381(9) 0.148(8) Uani 1 1 d D U
H34A H 0.038886 0.578585 0.867586 0.222 Uiso 1 1 calc GR .
H34B H 0.037323 0.507277 0.835867 0.222 Uiso 1 1 calc GR .
H34C H 0.027443 0.588030 0.814734 0.222 Uiso 1 1 calc GR .
C35 C 0.4325(8) 0.7990(9) 0.6744(5) 0.069(4) Uani 1 1 d . .
H35 H 0.468341 0.756533 0.678214 0.083 Uiso 1 1 calc R .
C36 C 0.4583(8) 0.8561(12) 0.7061(7) 0.096(6) Uani 1 1 d . .
H36A H 0.504994 0.879134 0.694795 0.143 Uiso 1 1 calc GR .
H36B H 0.468373 0.833361 0.735285 0.143 Uiso 1 1 calc GR .
H36C H 0.418614 0.893873 0.709349 0.143 Uiso 1 1 calc GR .
C37 C 0.4416(10) 0.8247(8) 0.6235(6) 0.076(3) Uani 1 1 d . U
C38 C 0.5083(9) 0.8380(9) 0.6058(6) 0.079(4) Uani 1 1 d . U
H38 H 0.551808 0.832216 0.624331 0.095 Uiso 1 1 calc R .
C39 C 0.5202(10) 0.8602(10) 0.5611(6) 0.085(4) Uani 1 1 d . U
C40 C 0.4553(9) 0.8774(11) 0.5394(6) 0.088(4) Uani 1 1 d . U
H40 H 0.461183 0.897751 0.510255 0.106 Uiso 1 1 calc R .
C41 C 0.3827(8) 0.8693(10) 0.5540(6) 0.079(4) Uani 1 1 d . U
C42 C 0.3729(10) 0.8423(7) 0.5985(6) 0.072(3) Uani 1 1 d . U
H42 H 0.323703 0.836113 0.611217 0.086 Uiso 1 1 calc R .
C43 C 0.3106(11) 0.8865(13) 0.5247(7) 0.100(6) Uani 1 1 d . U
C44 C 0.3094(17) 0.9702(18) 0.5170(11) 0.172(12) Uani 1 1 d . U
H44A H 0.352201 0.993026 0.532898 0.257 Uiso 1 1 calc GR .
H44B H 0.261432 0.990652 0.528364 0.257 Uiso 1 1 calc GR .
H44C H 0.313735 0.980559 0.484912 0.257 Uiso 1 1 calc GR .
C45 C 0.2406(12) 0.8713(17) 0.5493(10) 0.153(10) Uani 1 1 d . U
H45A H 0.198075 0.867034 0.528167 0.230 Uiso 1 1 calc GR .
H45B H 0.230557 0.911852 0.570239 0.230 Uiso 1 1 calc GR .
H45C H 0.246087 0.824947 0.565914 0.230 Uiso 1 1 calc GR .
C46 C 0.3212(16) 0.8521(17) 0.4797(9) 0.147(10) Uani 1 1 d . U
H46A H 0.375717 0.845441 0.473931 0.221 Uiso 1 1 calc GR .
H46B H 0.299284 0.884396 0.456756 0.221 Uiso 1 1 calc GR .
H46C H 0.295679 0.803970 0.479008 0.221 Uiso 1 1 calc GR .
C47 C 0.5986(17) 0.8702(18) 0.5421(8) 0.141(8) Uani 1 1 d . U
C48 C 0.6028(14) 0.8967(18) 0.4960(7) 0.136(9) Uani 1 1 d . U
H48A H 0.575626 0.862311 0.476294 0.204 Uiso 1 1 calc GR .
H48B H 0.656263 0.899752 0.486740 0.204 Uiso 1 1 calc GR .
H48C H 0.579399 0.945747 0.494009 0.204 Uiso 1 1 calc GR .
C49 C 0.6385(14) 0.7899(17) 0.5443(10) 0.159(10) Uani 1 1 d . U
H49A H 0.622495 0.764362 0.571657 0.239 Uiso 1 1 calc GR .
H49B H 0.694008 0.795860 0.544467 0.239 Uiso 1 1 calc GR .
H49C H 0.623382 0.760731 0.518120 0.239 Uiso 1 1 calc GR .
C50 C 0.6436(10) 0.9234(17) 0.5738(10) 0.155(11) Uani 1 1 d . U
H50A H 0.631198 0.974758 0.566291 0.232 Uiso 1 1 calc GR .
H50B H 0.698378 0.915271 0.569946 0.232 Uiso 1 1 calc GR .
H50C H 0.629367 0.913461 0.604924 0.232 Uiso 1 1 calc GR .
C51 C 0.1583(10) 0.8469(13) 0.7201(7) 0.105(7) Uani 1 1 d . .
H51A H 0.182873 0.889179 0.734683 0.157 Uiso 1 1 calc GR .
H51B H 0.126257 0.820838 0.741792 0.157 Uiso 1 1 calc GR .
H51C H 0.126754 0.864522 0.695193 0.157 Uiso 1 1 calc GR .
C52 C 0.5247(10) 0.5027(6) 0.6638(4) 0.063(4) Uani 1 1 d . .
C53 C 0.5021(9) 0.4323(7) 0.6598(5) 0.065(4) Uani 1 1 d . .
C54 C 0.5503(9) 0.3720(9) 0.6687(5) 0.071(4) Uani 1 1 d . .
H54 H 0.531984 0.322538 0.668306 0.086 Uiso 1 1 calc R .
C55 C 0.6302(12) 0.3892(8) 0.6785(5) 0.084(5) Uani 1 1 d . .
C56 C 0.6542(9) 0.4583(7) 0.6808(6) 0.071(4) Uani 1 1 d . .
H56 H 0.705725 0.467555 0.688635 0.085 Uiso 1 1 calc R .
C57 C 0.6060(9) 0.5183(8) 0.6721(5) 0.071(4) Uani 1 1 d . .
C58 C 0.6380(9) 0.5932(8) 0.6770(5) 0.070(3) Uani 1 1 d . U
H58 H 0.597658 0.623700 0.691767 0.084 Uiso 1 1 calc R .
C59 C 0.7088(9) 0.5986(7) 0.7070(6) 0.072(3) Uani 1 1 d . U
C60 C 0.7801(10) 0.5941(9) 0.6873(7) 0.088(4) Uani 1 1 d . U
H60 H 0.785156 0.593861 0.655607 0.106 Uiso 1 1 calc R .
C61 C 0.8474(10) 0.5896(11) 0.7160(7) 0.093(4) Uani 1 1 d . U
C62 C 0.8336(8) 0.5911(9) 0.7624(6) 0.081(4) Uani 1 1 d . U
H62 H 0.876614 0.589882 0.781749 0.097 Uiso 1 1 calc R .
C63 C 0.7648(9) 0.5942(9) 0.7815(6) 0.075(3) Uani 1 1 d . U
C64 C 0.6957(8) 0.5969(7) 0.7536(6) 0.074(3) Uani 1 1 d . U
H64 H 0.645919 0.597377 0.766083 0.088 Uiso 1 1 calc R .
C65 C 0.7478(11) 0.5931(10) 0.8322(5) 0.085(5) Uani 1 1 d . .
C66 C 0.7048(14) 0.6579(8) 0.8451(7) 0.106(7) Uani 1 1 d . .
H66A H 0.706349 0.663464 0.877749 0.159 Uiso 1 1 calc GR .
H66B H 0.651860 0.652437 0.835320 0.159 Uiso 1 1 calc GR .
H66C H 0.727153 0.701780 0.831022 0.159 Uiso 1 1 calc GR .
C67 C 0.7013(12) 0.5201(11) 0.8415(8) 0.107(6) Uani 1 1 d . .
H67A H 0.659796 0.515955 0.819682 0.160 Uiso 1 1 calc GR .
H67B H 0.680159 0.521696 0.871796 0.160 Uiso 1 1 calc GR .
H67C H 0.735162 0.477258 0.838611 0.160 Uiso 1 1 calc GR .
C68 C 0.8189(12) 0.5914(16) 0.8573(9) 0.135(9) Uani 1 1 d . .
H68A H 0.850004 0.549711 0.847125 0.202 Uiso 1 1 calc GR .
H68B H 0.807799 0.585700 0.889321 0.202 Uiso 1 1 calc GR .
H68C H 0.846698 0.637701 0.852488 0.202 Uiso 1 1 calc GR .
C69 C 0.9232(9) 0.5835(14) 0.6949(9) 0.116(8) Uani 1 1 d . .
C70 C 0.9777(14) 0.6372(17) 0.7185(11) 0.164(11) Uani 1 1 d . U
H70A H 1.022076 0.610003 0.729616 0.246 Uiso 1 1 calc GR .
H70B H 0.951319 0.660658 0.743740 0.246 Uiso 1 1 calc GR .
H70C H 0.994337 0.675306 0.697341 0.246 Uiso 1 1 calc GR .
C71 C 0.952(2) 0.503(2) 0.7068(14) 0.212(16) Uani 1 1 d . U
H71A H 0.970013 0.502328 0.737852 0.318 Uiso 1 1 calc GR .
H71B H 0.993703 0.489560 0.686691 0.318 Uiso 1 1 calc GR .
H71C H 0.909943 0.468063 0.703309 0.318 Uiso 1 1 calc GR .
C72 C 0.9285(15) 0.590(3) 0.6450(10) 0.22(2) Uani 1 1 d . .
H72A H 0.900076 0.633036 0.634924 0.325 Uiso 1 1 calc GR .
H72B H 0.906958 0.544999 0.631302 0.325 Uiso 1 1 calc GR .
H72C H 0.982058 0.594456 0.636238 0.325 Uiso 1 1 calc GR .
C73 C 0.6510(12) 0.6279(12) 0.6301(7) 0.108(7) Uani 1 1 d . .
H73A H 0.696894 0.606570 0.616641 0.162 Uiso 1 1 calc GR .
H73B H 0.657335 0.681484 0.633150 0.162 Uiso 1 1 calc GR .
H73C H 0.606976 0.617473 0.610966 0.162 Uiso 1 1 calc GR .
C74 C 0.6833(11) 0.3188(9) 0.6840(6) 0.084(5) Uani 1 1 d . .
H74A H 0.692579 0.296692 0.654505 0.126 Uiso 1 1 calc GR .
H74B H 0.658267 0.282585 0.703405 0.126 Uiso 1 1 calc GR .
H74C H 0.731917 0.333723 0.697324 0.126 Uiso 1 1 calc GR .
C75 C 0.4235(6) 0.4112(9) 0.6499(4) 0.060(3) Uani 1 1 d . .
H75 H 0.390279 0.453934 0.658411 0.072 Uiso 1 1 calc R .
C76 C 0.3902(11) 0.3420(8) 0.6724(6) 0.081(5) Uani 1 1 d . .
H76A H 0.334676 0.342308 0.669444 0.121 Uiso 1 1 calc GR .
H76B H 0.403983 0.341814 0.704235 0.121 Uiso 1 1 calc GR .
H76C H 0.410904 0.297667 0.657974 0.121 Uiso 1 1 calc GR .
C77 C 0.4120(8) 0.3973(9) 0.5975(5) 0.069(3) Uani 1 1 d . U
C78 C 0.3385(10) 0.3874(11) 0.5806(6) 0.089(4) Uani 1 1 d . U
H78 H 0.295453 0.389000 0.599839 0.107 Uiso 1 1 calc R .
C79 C 0.3294(11) 0.3750(13) 0.5336(7) 0.098(4) Uani 1 1 d . U
C80 C 0.3923(11) 0.3753(12) 0.5077(7) 0.093(4) Uani 1 1 d . U
H80 H 0.385100 0.365987 0.476674 0.112 Uiso 1 1 calc R .
C81 C 0.4647(9) 0.3876(10) 0.5214(6) 0.080(4) Uani 1 1 d . U
C82 C 0.4756(9) 0.3967(9) 0.5695(5) 0.068(3) Uani 1 1 d . U
H82 H 0.525295 0.402130 0.581530 0.082 Uiso 1 1 calc R .
C83 C 0.5313(10) 0.3947(13) 0.4910(6) 0.096(6) Uani 1 1 d . .
C84 C 0.6123(10) 0.387(2) 0.5130(7) 0.152(13) Uani 1 1 d . .
H84A H 0.646069 0.359574 0.492634 0.229 Uiso 1 1 calc GR .
H84B H 0.607786 0.359384 0.541261 0.229 Uiso 1 1 calc GR .
H84C H 0.633555 0.435780 0.518862 0.229 Uiso 1 1 calc GR .
C85 C 0.5244(17) 0.4627(18) 0.4660(12) 0.181(15) Uani 1 1 d . .
H85A H 0.522307 0.451500 0.433890 0.272 Uiso 1 1 calc GR .
H85B H 0.568540 0.494289 0.472113 0.272 Uiso 1 1 calc GR .
H85C H 0.477739 0.488423 0.474934 0.272 Uiso 1 1 calc GR .
C86 C 0.5300(14) 0.3278(13) 0.4561(9) 0.123(8) Uani 1 1 d . .
H86A H 0.550346 0.344530 0.427271 0.184 Uiso 1 1 calc GR .
H86B H 0.477555 0.310581 0.452104 0.184 Uiso 1 1 calc GR .
H86C H 0.561417 0.287140 0.467536 0.184 Uiso 1 1 calc GR .
C87 C 0.2440(10) 0.3621(13) 0.5158(7) 0.115(5) Uani 1 1 d D U
C88 C 0.1909(16) 0.4249(14) 0.5274(9) 0.172(10) Uani 1 1 d D U
H88A H 0.191871 0.433319 0.559791 0.258 Uiso 1 1 calc GR .
H88B H 0.139045 0.412198 0.518043 0.258 Uiso 1 1 calc GR .
H88C H 0.207380 0.469841 0.511842 0.258 Uiso 1 1 calc GR .
C89 C 0.2198(13) 0.2951(14) 0.5390(9) 0.163(9) Uani 1 1 d D U
H89A H 0.263950 0.263087 0.544105 0.245 Uiso 1 1 calc GR .
H89B H 0.182284 0.268797 0.520582 0.245 Uiso 1 1 calc GR .
H89C H 0.196756 0.308337 0.567759 0.245 Uiso 1 1 calc GR .
C90 C 0.2432(11) 0.3525(15) 0.4658(6) 0.145(8) Uani 1 1 d D U
H90A H 0.263240 0.397222 0.451472 0.217 Uiso 1 1 calc GR .
H90B H 0.190837 0.343929 0.455646 0.217 Uiso 1 1 calc GR .
H90C H 0.274956 0.310038 0.457545 0.217 Uiso 1 1 calc GR .

loop_
_atom_site_aniso_label
_atom_site_aniso_U_11
_atom_site_aniso_U_22
_atom_site_aniso_U_33
_atom_site_aniso_U_23
_atom_site_aniso_U_13
_atom_site_aniso_U_12
Pd1 0.0850(7) 0.0594(6) 0.0472(6) 0.0005(6) -0.0018(6) 0.0048(5)
Cl1 0.081(2) 0.0677(19) 0.068(3) -0.0027(16) -0.0001(17) -0.0074(17)
N1 0.078(7) 0.039(5) 0.032(6) 0.007(4) -0.008(5) 0.011(5)
N2 0.139(11) 0.017(4) 0.044(7) 0.004(4) 0.022(7) -0.012(5)
C1 0.045(5) 0.069(6) 0.060(6) -0.003(5) -0.001(5) 0.001(5)
C2 0.114(10) 0.089(9) 0.081(10) 0.014(8) 0.015(9) 0.018(8)
C3 0.089(5) 0.084(5) 0.081(5) 0.016(5) 0.005(5) 0.005(5)
C4 0.084(6) 0.081(5) 0.073(5) 0.017(5) 0.006(5) 0.012(5)
C5 0.107(12) 0.049(7) 0.055(9) 0.007(7) -0.029(8) -0.018(8)
C6 0.083(12) 0.125(16) 0.065(12) 0.019(11) -0.013(9) -0.014(11)
C7 0.17(2) 0.104(14) 0.065(12) 0.004(11) 0.013(14) 0.007(14)
C8 0.20(3) 0.108(16) 0.087(17) -0.048(13) 0.016(17) -0.015(17)
C9 0.080(13) 0.24(3) 0.088(15) -0.058(18) 0.005(11) -0.008(16)
C10 0.061(10) 0.152(18) 0.071(12) -0.032(11) -0.002(8) 0.003(10)
C11 0.049(5) 0.076(6) 0.060(6) -0.001(5) 0.007(5) -0.003(5)
C12 0.065(9) 0.147(16) 0.042(8) -0.011(9) -0.008(7) -0.002(10)
C13 0.071(7) 0.054(6) 0.056(7) -0.008(5) 0.004(6) 0.018(5)
C14 0.081(7) 0.033(5) 0.068(7) -0.001(5) -0.003(6) 0.008(5)
C15 0.070(7) 0.058(6) 0.075(8) 0.004(6) 0.004(6) 0.017(6)
C16 0.038(5) 0.093(8) 0.074(7) 0.006(7) 0.011(5) 0.017(6)
C17 0.045(6) 0.097(8) 0.057(7) 0.011(6) 0.007(5) 0.019(6)
C18 0.062(6) 0.089(8) 0.054(7) 0.003(6) 0.011(6) 0.017(6)
C19 0.052(8) 0.101(11) 0.061(9) 0.003(9) 0.010(6) -0.003(8)
C20 0.093(13) 0.121(15) 0.104(15) -0.030(13) -0.002(11) -0.032(12)
C21 0.057(7) 0.111(9) 0.094(9) 0.016(8) 0.038(7) 0.002(7)
C22 0.056(6) 0.137(9) 0.081(8) 0.029(9) 0.032(7) 0.007(7)
C23 0.060(7) 0.159(10) 0.096(8) 0.029(9) 0.038(7) 0.021(8)
C24 0.088(8) 0.144(11) 0.109(10) 0.042(9) 0.041(8) 0.024(9)
C25 0.089(8) 0.127(10) 0.111(10) 0.028(9) 0.033(8) 0.022(8)
C26 0.072(8) 0.108(9) 0.112(10) 0.010(9) 0.032(8) 0.007(8)
C27 0.077(9) 0.123(11) 0.128(12) 0.012(10) 0.030(9) 0.009(9)
C28 0.123(19) 0.18(2) 0.22(3) 0.06(3) 0.08(2) 0.040(17)
C29 0.119(19) 0.115(17) 0.25(4) 0.01(2) 0.06(2) -0.024(13)
C30 0.151(15) 0.156(15) 0.177(16) -0.004(12) -0.002(12) -0.003(11)
C31 0.096(9) 0.197(13) 0.100(10) 0.021(11) 0.022(9) 0.009(10)
C32 0.123(16) 0.26(2) 0.115(17) 0.046(18) 0.016(14) 0.006(18)
C33 0.151(19) 0.23(2) 0.115(17) -0.005(18) 0.033(15) 0.009(19)
C34 0.111(15) 0.23(2) 0.104(15) -0.003(16) 0.011(13) -0.004(16)
C35 0.055(8) 0.083(10) 0.070(10) 0.005(8) 0.029(7) 0.018(7)
C36 0.029(7) 0.143(16) 0.114(15) -0.023(13) 0.011(8) -0.001(8)
C37 0.078(7) 0.070(7) 0.080(8) -0.011(6) 0.003(7) 0.004(6)
C38 0.069(7) 0.087(8) 0.082(8) 0.002(7) 0.015(7) 0.000(7)
C39 0.080(8) 0.094(8) 0.080(9) 0.006(7) 0.019(7) -0.009(7)
C40 0.064(7) 0.117(9) 0.084(9) 0.004(8) 0.007(7) -0.003(7)
C41 0.050(6) 0.109(9) 0.078(8) 0.002(7) -0.002(6) -0.017(6)
C42 0.087(8) 0.052(6) 0.076(8) -0.005(6) -0.007(7) 0.000(6)
C43 0.079(9) 0.123(11) 0.097(11) 0.018(9) -0.010(8) -0.004(8)
C44 0.146(18) 0.19(2) 0.18(2) -0.007(18) -0.080(17) 0.041(17)
C45 0.080(13) 0.20(2) 0.18(2) 0.044(17) -0.073(14) 0.003(13)
C46 0.149(18) 0.18(2) 0.111(16) 0.013(15) -0.069(14) -0.012(16)
C47 0.16(2) 0.179(19) 0.084(16) 0.027(14) 0.048(14) -0.025(14)
C48 0.112(14) 0.22(2) 0.077(12) 0.026(14) 0.038(11) 0.008(15)
C49 0.111(14) 0.195(18) 0.172(19) 0.016(16) 0.103(14) -0.014(13)
C50 0.044(10) 0.22(3) 0.20(3) 0.046(19) -0.004(12) -0.048(14)
C51 0.071(11) 0.145(18) 0.098(15) -0.008(12) 0.013(10) 0.043(11)
C52 0.111(12) 0.034(6) 0.045(8) -0.002(5) 0.012(7) 0.006(7)
C53 0.101(11) 0.048(8) 0.045(8) -0.004(6) 0.017(7) 0.012(7)
C54 0.078(10) 0.083(10) 0.053(9) 0.002(7) 0.000(8) -0.019(8)
C55 0.139(16) 0.053(8) 0.060(10) 0.010(7) -0.006(10) 0.003(9)
C56 0.081(10) 0.039(7) 0.093(12) 0.000(7) 0.010(8) -0.004(6)
C57 0.081(10) 0.072(9) 0.062(10) 0.026(7) 0.009(8) 0.025(8)
C58 0.085(6) 0.045(5) 0.078(6) 0.006(5) -0.002(5) -0.002(5)
C59 0.090(7) 0.035(5) 0.092(7) 0.011(6) 0.004(6) -0.008(5)
C60 0.095(8) 0.062(7) 0.107(9) 0.000(8) -0.007(7) -0.005(7)
C61 0.082(8) 0.078(7) 0.120(10) -0.009(8) -0.010(8) -0.002(7)
C62 0.052(6) 0.071(7) 0.118(10) 0.008(8) -0.007(7) -0.008(6)
C63 0.066(7) 0.061(7) 0.098(9) 0.008(7) 0.002(6) 0.006(6)
C64 0.081(7) 0.048(5) 0.092(8) 0.013(7) 0.010(7) 0.006(5)
C65 0.112(13) 0.078(10) 0.065(10) 0.017(9) -0.036(9) -0.018(10)
C66 0.19(2) 0.041(8) 0.086(14) -0.005(8) -0.026(14) 0.004(11)
C67 0.103(14) 0.102(14) 0.115(17) 0.029(12) -0.022(12) -0.010(11)
C68 0.081(13) 0.18(2) 0.14(2) -0.030(19) -0.038(13) 0.001(15)
C69 0.045(9) 0.16(2) 0.15(2) -0.058(17) 0.013(10) -0.009(10)
C70 0.091(13) 0.19(2) 0.21(2) -0.044(18) 0.026(14) -0.055(15)
C71 0.20(2) 0.22(3) 0.21(3) -0.01(2) 0.04(2) 0.05(2)
C72 0.093(18) 0.44(7) 0.12(2) 0.00(3) 0.009(15) -0.09(3)
C73 0.096(14) 0.124(16) 0.104(16) 0.045(13) -0.012(11) -0.017(12)
C74 0.104(13) 0.060(9) 0.088(13) -0.013(8) 0.000(10) 0.002(8)
C75 0.028(6) 0.112(11) 0.040(7) 0.003(7) 0.007(5) -0.002(6)
C76 0.111(13) 0.065(9) 0.067(11) -0.023(8) -0.014(9) 0.022(9)
C77 0.063(6) 0.089(8) 0.056(7) -0.008(6) 0.010(6) -0.004(6)
C78 0.070(7) 0.123(9) 0.074(8) -0.008(8) -0.003(7) -0.011(7)
C79 0.075(7) 0.138(9) 0.081(8) -0.009(8) -0.017(7) -0.014(7)
C80 0.076(8) 0.132(10) 0.071(8) 0.006(8) 0.000(7) -0.011(8)
C81 0.071(7) 0.107(9) 0.061(7) 0.007(7) 0.010(6) -0.007(7)
C82 0.061(7) 0.087(8) 0.055(7) -0.002(6) 0.004(6) 0.006(6)
C83 0.073(11) 0.149(18) 0.065(11) -0.014(11) -0.003(8) 0.007(11)
C84 0.057(10) 0.34(4) 0.062(12) 0.045(18) -0.002(9) 0.007(16)
C85 0.13(2) 0.19(3) 0.22(4) 0.08(3) 0.09(2) 0.06(2)
C86 0.098(15) 0.134(18) 0.14(2) 0.001(15) 0.024(14) -0.016(13)
C87 0.067(8) 0.168(12) 0.111(10) -0.009(10) -0.030(8) -0.017(8)
C88 0.130(18) 0.19(2) 0.19(2) 0.00(2) -0.023(17) -0.016(17)
C89 0.084(13) 0.23(2) 0.18(2) 0.000(19) -0.043(14) -0.035(15)
C90 0.080(11) 0.209(17) 0.146(15) -0.006(14) -0.053(11) -0.036(12)

loop_
_atom_type_symbol
_atom_type_description
_atom_type_scat_dispersion_real
_atom_type_scat_dispersion_imag
_atom_type_scat_source
C C 0.0148 0.0070 'International Tables Vol C Tables 4.2.6.8 and 6.1.1.4'
H H 0.0000 0.0000 'International Tables Vol C Tables 4.2.6.8 and 6.1.1.4'
Cl Cl 0.3294 0.5404 'International Tables Vol C Tables 4.2.6.8 and 6.1.1.4'
N N 0.0253 0.0136 'International Tables Vol C Tables 4.2.6.8 and 6.1.1.4'
Pd Pd 0.0665 3.1312 'International Tables Vol C Tables 4.2.6.8 and 6.1.1.4'

loop_
_geom_angle_atom_site_label_1
_geom_angle_atom_site_label_2
_geom_angle_atom_site_label_3
_geom_angle
C1 Pd1 Cl1 96.1(4)
C1 Pd1 C2 100.4(7)
C1 Pd1 C3 135.2(6)
C1 Pd1 C4 165.8(6)
C2 Pd1 Cl1 163.3(6)
C2 Pd1 C3 37.8(7)
C2 Pd1 C4 67.8(7)
C3 Pd1 Cl1 127.1(5)
C3 Pd1 C4 37.0(6)
C4 Pd1 Cl1 95.4(5)
C1 N1 C11 113.9(11)
C1 N1 C13 121.8(11)
C11 N1 C13 124.3(10)
C1 N2 C12 111.1(12)
C52 N2 C1 124.4(11)
C52 N2 C12 123.1(12)
N1 C1 Pd1 132.2(10)
N1 C1 N2 105.1(11)
N2 C1 Pd1 122.7(10)
Pd1 C2 H2A 116.1
Pd1 C2 H2B 116.1
H2A C2 H2B 113.1
C3 C2 Pd1 74.4(12)
C3 C2 H2A 116.1
C3 C2 H2B 116.1
Pd1 C3 H3 118.2
C2 C3 Pd1 67.8(11)
C2 C3 H3 118.2
C2 C3 C4 122.7(18)
C4 C3 Pd1 77.4(10)
C4 C3 H3 118.2
Pd1 C4 H4 110.5
C3 C4 Pd1 65.6(10)
C3 C4 H4 110.5
C3 C4 C5 126.8(16)
C5 C4 Pd1 125.9(11)
C5 C4 H4 110.5
C6 C5 C4 123.7(10)
C6 C5 C10 120.0
C10 C5 C4 116.2(10)
C5 C6 H6 120.0
C7 C6 C5 120.0
C7 C6 H6 120.0
C6 C7 H7 120.0
C6 C7 C8 120.0
C8 C7 H7 120.0
C7 C8 H8 120.0
C9 C8 C7 120.0
C9 C8 H8 120.0
C8 C9 H9A 107.3
C8 C9 H9B 107.3
C8 C9 C10 120.0
H9A C9 H9B 106.9
C10 C9 H9A 107.3
C10 C9 H9B 107.3
C5 C10 H10 120.0
C9 C10 C5 120.0
C9 C10 H10 120.0
N1 C11 H11A 110.4
N1 C11 H11B 110.4
N1 C11 C12 106.7(12)
H11A C11 H11B 108.6
C12 C11 H11A 110.4
C12 C11 H11B 110.4
N2 C12 H12A 111.2
N2 C12 H12B 111.2
C11 C12 N2 102.9(12)
C11 C12 H12A 111.2
C11 C12 H12B 111.2
H12A C12 H12B 109.1
C14 C13 N1 119.3(13)
C14 C13 C18 124.1(13)
C18 C13 N1 115.4(12)
C13 C14 C15 118.5(14)
C13 C14 C35 123.9(12)
C15 C14 C35 117.6(12)
C14 C15 H15 119.9
C16 C15 C14 120.3(14)
C16 C15 H15 119.9
C15 C16 C51 120.2(16)
C17 C16 C15 117.3(12)
C17 C16 C51 121.7(15)
C16 C17 H17 116.8
C16 C17 C18 126.3(14)
C18 C17 H17 116.8
C13 C18 C19 123.6(12)
C17 C18 C13 112.4(14)
C17 C18 C19 123.9(14)
C18 C19 H19 108.2
C18 C19 C20 109.5(15)
C18 C19 C21 115.1(14)
C20 C19 H19 108.2
C21 C19 H19 108.2
C21 C19 C20 107.4(14)
C19 C20 H20A 109.5
C19 C20 H20B 109.5
C19 C20 H20C 109.5
H20A C20 H20B 109.5
H20A C20 H20C 109.5
H20B C20 H20C 109.5
C22 C21 C19 123.0(16)
C26 C21 C19 114.3(16)
C26 C21 C22 122.0(16)
C21 C22 H22 121.2
C23 C22 C21 117.6(18)
C23 C22 H22 121.2
C22 C23 C24 119.7(18)
C22 C23 C31 120(2)
C24 C23 C31 120.4(19)
C23 C24 H24 120.2
C25 C24 C23 120(2)
C25 C24 H24 120.2
C24 C25 C26 125(2)
C24 C25 C27 116.9(19)
C26 C25 C27 117.7(19)
C21 C26 C25 115.4(19)
C21 C26 H26 122.3
C25 C26 H26 122.3
C28 C27 C25 100(2)
C28 C27 C29 115(2)
C28 C27 C30 118(2)
C29 C27 C25 107.4(17)
C29 C27 C30 108(2)
C30 C27 C25 106.9(18)
C27 C28 H28A 109.5
C27 C28 H28B 109.5
C27 C28 H28C 109.5
H28A C28 H28B 109.5
H28A C28 H28C 109.5
H28B C28 H28C 109.5
C27 C29 H29A 109.5
C27 C29 H29B 109.5
C27 C29 H29C 109.5
H29A C29 H29B 109.5
H29A C29 H29C 109.5
H29B C29 H29C 109.5
C27 C30 H30A 109.5
C27 C30 H30B 109.5
C27 C30 H30C 109.5
H30A C30 H30B 109.5
H30A C30 H30C 109.5
H30B C30 H30C 109.5
C23 C31 C32 109(2)
C23 C31 C33 112(2)
C23 C31 C34 107.7(18)
C32 C31 C33 111(3)
C32 C31 C34 105(2)
C33 C31 C34 112(2)
C31 C32 H32A 109.5
C31 C32 H32B 109.5
C31 C32 H32C 109.5
H32A C32 H32B 109.5
H32A C32 H32C 109.5
H32B C32 H32C 109.5
C31 C33 H33A 109.5
C31 C33 H33B 109.5
C31 C33 H33C 109.5
H33A C33 H33B 109.5
H33A C33 H33C 109.5
H33B C33 H33C 109.5
C31 C34 H34A 109.5
C31 C34 H34B 109.5
C31 C34 H34C 109.5
H34A C34 H34B 109.5
H34A C34 H34C 109.5
H34B C34 H34C 109.5
C14 C35 H35 105.7
C14 C35 C37 110.8(13)
C36 C35 C14 115.9(11)
C36 C35 H35 105.7
C36 C35 C37 112.1(14)
C37 C35 H35 105.7
C35 C36 H36A 109.5
C35 C36 H36B 109.5
C35 C36 H36C 109.5
H36A C36 H36B 109.5
H36A C36 H36C 109.5
H36B C36 H36C 109.5
C38 C37 C35 121.9(15)
C38 C37 C42 119.6(17)
C42 C37 C35 118.0(14)
C37 C38 H38 117.7
C37 C38 C39 124.7(18)
C39 C38 H38 117.7
C38 C39 C47 122.0(19)
C40 C39 C38 113.4(16)
C40 C39 C47 124.4(18)
C39 C40 H40 116.0
C39 C40 C41 127.9(19)
C41 C40 H40 116.0
C40 C41 C42 116.8(16)
C40 C41 C43 123.8(17)
C42 C41 C43 119.3(14)
C37 C42 H42 121.5
C41 C42 C37 116.9(15)
C41 C42 H42 121.5
C44 C43 C41 106.8(18)
C45 C43 C41 111.2(17)
C45 C43 C44 104(2)
C45 C43 C46 119(2)
C46 C43 C41 108.6(18)
C46 C43 C44 106(2)
C43 C44 H44A 109.5
C43 C44 H44B 109.5
C43 C44 H44C 109.5
H44A C44 H44B 109.5
H44A C44 H44C 109.5
H44B C44 H44C 109.5
C43 C45 H45A 109.5
C43 C45 H45B 109.5
C43 C45 H45C 109.5
H45A C45 H45B 109.5
H45A C45 H45C 109.5
H45B C45 H45C 109.5
C43 C46 H46A 109.5
C43 C46 H46B 109.5
C43 C46 H46C 109.5
H46A C46 H46B 109.5
H46A C46 H46C 109.5
H46B C46 H46C 109.5
C39 C47 C49 106.0(19)
C39 C47 C50 108(2)
C48 C47 C39 116(2)
C48 C47 C49 108(2)
C48 C47 C50 110(2)
C50 C47 C49 108(3)
C47 C48 H48A 109.5
C47 C48 H48B 109.5
C47 C48 H48C 109.5
H48A C48 H48B 109.5
H48A C48 H48C 109.5
H48B C48 H48C 109.5
C47 C49 H49A 109.5
C47 C49 H49B 109.5
C47 C49 H49C 109.5
H49A C49 H49B 109.5
H49A C49 H49C 109.5
H49B C49 H49C 109.5
C47 C50 H50A 109.5
C47 C50 H50B 109.5
C47 C50 H50C 109.5
H50A C50 H50B 109.5
H50A C50 H50C 109.5
H50B C50 H50C 109.5
C16 C51 H51A 109.5
C16 C51 H51B 109.5
C16 C51 H51C 109.5
H51A C51 H51B 109.5
H51A C51 H51C 109.5
H51B C51 H51C 109.5
N2 C52 C57 117.7(12)
C53 C52 N2 122.3(15)
C53 C52 C57 118.9(13)
C52 C53 C54 122.8(15)
C52 C53 C75 123.2(14)
C54 C53 C75 113.8(13)
C53 C54 H54 121.7
C53 C54 C55 116.7(14)
C55 C54 H54 121.7
C54 C55 C74 114.4(14)
C56 C55 C54 121.1(16)
C56 C55 C74 124.5(18)
C55 C56 H56 119.0
C55 C56 C57 122.1(17)
C57 C56 H56 119.0
C52 C57 C58 124.1(12)
C56 C57 C52 117.9(14)
C56 C57 C58 117.6(14)
C57 C58 H58 106.3
C57 C58 C59 115.2(12)
C57 C58 C73 109.7(14)
C59 C58 H58 106.3
C59 C58 C73 112.5(14)
C73 C58 H58 106.3
C60 C59 C58 118.6(16)
C60 C59 C64 124.4(16)
C64 C59 C58 116.3(14)
C59 C60 H60 120.5
C59 C60 C61 119.0(18)
C61 C60 H60 120.5
C60 C61 C69 119(2)
C62 C61 C60 115.9(17)
C62 C61 C69 125.2(18)
C61 C62 H62 117.4
C63 C62 C61 125.1(16)
C63 C62 H62 117.4
C62 C63 C64 120.4(16)
C62 C63 C65 126.2(15)
C64 C63 C65 113.3(14)
C59 C64 C63 115.1(14)
C59 C64 H64 122.4
C63 C64 H64 122.4
C63 C65 C67 106.4(15)
C66 C65 C63 110.6(14)
C66 C65 C67 111.3(17)
C66 C65 C68 109.1(18)
C68 C65 C63 109.9(18)
C68 C65 C67 109.7(17)
C65 C66 H66A 109.5
C65 C66 H66B 109.5
C65 C66 H66C 109.5
H66A C66 H66B 109.5
H66A C66 H66C 109.5
H66B C66 H66C 109.5
C65 C67 H67A 109.5
C65 C67 H67B 109.5
C65 C67 H67C 109.5
H67A C67 H67B 109.5
H67A C67 H67C 109.5
H67B C67 H67C 109.5
C65 C68 H68A 109.5
C65 C68 H68B 109.5
C65 C68 H68C 109.5
H68A C68 H68B 109.5
H68A C68 H68C 109.5
H68B C68 H68C 109.5
C61 C69 C70 108.5(18)
C61 C69 C71 105(2)
C61 C69 C72 118(2)
C70 C69 C71 106(2)
C72 C69 C70 112(2)
C72 C69 C71 106(3)
C69 C70 H70A 109.5
C69 C70 H70B 109.5
C69 C70 H70C 109.5
H70A C70 H70B 109.5
H70A C70 H70C 109.5
H70B C70 H70C 109.5
C69 C71 H71A 109.5
C69 C71 H71B 109.5
C69 C71 H71C 109.5
H71A C71 H71B 109.5
H71A C71 H71C 109.5
H71B C71 H71C 109.5
C69 C72 H72A 109.5
C69 C72 H72B 109.5
C69 C72 H72C 109.5
H72A C72 H72B 109.5
H72A C72 H72C 109.5
H72B C72 H72C 109.5
C58 C73 H73A 109.5
C58 C73 H73B 109.5
C58 C73 H73C 109.5
H73A C73 H73B 109.5
H73A C73 H73C 109.5
H73B C73 H73C 109.5
C55 C74 H74A 109.5
C55 C74 H74B 109.5
C55 C74 H74C 109.5
H74A C74 H74B 109.5
H74A C74 H74C 109.5
H74B C74 H74C 109.5
C53 C75 H75 107.3
C53 C75 C76 118.9(13)
C53 C75 C77 111.0(10)
C76 C75 H75 107.3
C76 C75 C77 104.6(12)
C77 C75 H75 107.3
C75 C76 H76A 109.5
C75 C76 H76B 109.5
C75 C76 H76C 109.5
H76A C76 H76B 109.5
H76A C76 H76C 109.5
H76B C76 H76C 109.5
C78 C77 C75 119.4(13)
C82 C77 C75 119.3(12)
C82 C77 C78 121.3(14)
C77 C78 H78 120.7
C77 C78 C79 118.6(16)
C79 C78 H78 120.7
C78 C79 C87 116.8(17)
C80 C79 C78 118.1(16)
C80 C79 C87 125.1(17)
C79 C80 H80 116.7
C79 C80 C81 126.7(18)
C81 C80 H80 116.7
C80 C81 C82 116.0(15)
C80 C81 C83 124.7(16)
C82 C81 C83 119.2(14)
C77 C82 C81 119.2(14)
C77 C82 H82 120.4
C81 C82 H82 120.4
C81 C83 C84 116.6(15)
C81 C83 C86 108.7(17)
C84 C83 C86 102.4(19)
C85 C83 C81 108.9(18)
C85 C83 C84 112(2)
C85 C83 C86 108(2)
C83 C84 H84A 109.5
C83 C84 H84B 109.5
C83 C84 H84C 109.5
H84A C84 H84B 109.5
H84A C84 H84C 109.5
H84B C84 H84C 109.5
C83 C85 H85A 109.5
C83 C85 H85B 109.5
C83 C85 H85C 109.5
H85A C85 H85B 109.5
H85A C85 H85C 109.5
H85B C85 H85C 109.5
C83 C86 H86A 109.5
C83 C86 H86B 109.5
C83 C86 H86C 109.5
H86A C86 H86B 109.5
H86A C86 H86C 109.5
H86B C86 H86C 109.5
C88 C87 C79 113(2)
C89 C87 C79 103.6(17)
C89 C87 C88 109.6(16)
C89 C87 C90 111.8(16)
C90 C87 C79 110.7(16)
C90 C87 C88 108.0(14)
C87 C88 H88A 109.5
C87 C88 H88B 109.5
C87 C88 H88C 109.5
H88A C88 H88B 109.5
H88A C88 H88C 109.5
H88B C88 H88C 109.5
C87 C89 H89A 109.5
C87 C89 H89B 109.5
C87 C89 H89C 109.5
H89A C89 H89B 109.5
H89A C89 H89C 109.5
H89B C89 H89C 109.5
C87 C90 H90A 109.5
C87 C90 H90B 109.5
C87 C90 H90C 109.5
H90A C90 H90B 109.5
H90A C90 H90C 109.5
H90B C90 H90C 109.5

loop_
_geom_bond_atom_site_label_1
_geom_bond_atom_site_label_2
_geom_bond_distance
Pd1 Cl1 2.356(4)
Pd1 C1 2.005(14)
Pd1 C2 2.030(18)
Pd1 C3 2.111(18)
Pd1 C4 2.263(16)
N1 C1 1.362(17)
N1 C11 1.397(17)
N1 C13 1.457(16)
N2 C1 1.405(17)
N2 C12 1.474(19)
N2 C52 1.381(18)
C2 H2A 0.9900
C2 H2B 0.9900
C2 C3 1.34(2)
C3 H3 1.0000
C3 C4 1.40(2)
C4 H4 1.0000
C4 C5 1.43(2)
C5 C6 1.3900
C5 C10 1.3900
C6 H6 0.9500
C6 C7 1.3900
C7 H7 0.9500
C7 C8 1.3900
C8 H8 0.9500
C8 C9 1.3900
C9 H9A 0.9900
C9 H9B 0.9900
C9 C10 1.3900
C10 H10 0.9500
C11 H11A 0.9900
C11 H11B 0.9900
C11 C12 1.46(2)
C12 H12A 0.9900
C12 H12B 0.9900
C13 C14 1.330(18)
C13 C18 1.44(2)
C14 C15 1.454(19)
C14 C35 1.55(2)
C15 H15 0.9500
C15 C16 1.38(2)
C16 C17 1.35(2)
C16 C51 1.52(2)
C17 H17 0.9500
C17 C18 1.43(2)
C18 C19 1.44(2)
C19 H19 1.0000
C19 C20 1.59(2)
C19 C21 1.53(2)
C20 H20A 0.9800
C20 H20B 0.9800
C20 H20C 0.9800
C21 C22 1.45(3)
C21 C26 1.43(3)
C22 H22 0.9500
C22 C23 1.43(3)
C23 C24 1.44(3)
C23 C31 1.49(2)
C24 H24 0.9500
C24 C25 1.34(3)
C25 C26 1.43(3)
C25 C27 1.73(3)
C26 H26 0.9500
C27 C28 1.45(4)
C27 C29 1.56(3)
C27 C30 1.59(4)
C28 H28A 0.9800
C28 H28B 0.9800
C28 H28C 0.9800
C29 H29A 0.9800
C29 H29B 0.9800
C29 H29C 0.9800
C30 H30A 0.9800
C30 H30B 0.9800
C30 H30C 0.9800
C31 C32 1.51(2)
C31 C33 1.51(2)
C31 C34 1.55(2)
C32 H32A 0.9800
C32 H32B 0.9800
C32 H32C 0.9800
C33 H33A 0.9800
C33 H33B 0.9800
C33 H33C 0.9800
C34 H34A 0.9800
C34 H34B 0.9800
C34 H34C 0.9800
C35 H35 1.0000
C35 C36 1.47(2)
C35 C37 1.60(2)
C36 H36A 0.9800
C36 H36B 0.9800
C36 H36C 0.9800
C37 C38 1.31(2)
C37 C42 1.45(2)
C38 H38 0.9500
C38 C39 1.41(3)
C39 C40 1.35(2)
C39 C47 1.50(3)
C40 H40 0.9500
C40 C41 1.36(2)
C41 C42 1.43(2)
C41 C43 1.57(3)
C42 H42 0.9500
C43 C44 1.53(4)
C43 C45 1.46(3)
C43 C46 1.49(3)
C44 H44A 0.9800
C44 H44B 0.9800
C44 H44C 0.9800
C45 H45A 0.9800
C45 H45B 0.9800
C45 H45C 0.9800
C46 H46A 0.9800
C46 H46B 0.9800
C46 H46C 0.9800
C47 C48 1.46(3)
C47 C49 1.61(4)
C47 C50 1.56(4)
C48 H48A 0.9800
C48 H48B 0.9800
C48 H48C 0.9800
C49 H49A 0.9800
C49 H49B 0.9800
C49 H49C 0.9800
C50 H50A 0.9800
C50 H50B 0.9800
C50 H50C 0.9800
C51 H51A 0.9800
C51 H51B 0.9800
C51 H51C 0.9800
C52 C53 1.339(18)
C52 C57 1.47(2)
C53 C54 1.41(2)
C53 C75 1.46(2)
C54 H54 0.9500
C54 C55 1.47(2)
C55 C56 1.32(2)
C55 C74 1.59(2)
C56 H56 0.9500
C56 C57 1.40(2)
C57 C58 1.47(2)
C58 H58 1.0000
C58 C59 1.54(2)
C58 C73 1.55(2)
C59 C60 1.39(2)
C59 C64 1.41(2)
C60 H60 0.9500
C60 C61 1.46(3)
C61 C62 1.41(3)
C61 C69 1.48(3)
C62 H62 0.9500
C62 C63 1.34(2)
C63 C64 1.47(2)
C63 C65 1.54(2)
C64 H64 0.9500
C65 C66 1.45(3)
C65 C67 1.58(3)
C65 C68 1.46(2)
C66 H66A 0.9800
C66 H66B 0.9800
C66 H66C 0.9800
C67 H67A 0.9800
C67 H67B 0.9800
C67 H67C 0.9800
C68 H68A 0.9800
C68 H68B 0.9800
C68 H68C 0.9800
C69 C70 1.53(3)
C69 C71 1.58(4)
C69 C72 1.49(4)
C70 H70A 0.9800
C70 H70B 0.9800
C70 H70C 0.9800
C71 H71A 0.9801
C71 H71B 0.9801
C71 H71C 0.9801
C72 H72A 0.9800
C72 H72B 0.9800
C72 H72C 0.9800
C73 H73A 0.9800
C73 H73B 0.9800
C73 H73C 0.9800
C74 H74A 0.9800
C74 H74B 0.9800
C74 H74C 0.9800
C75 H75 1.0000
C75 C76 1.54(2)
C75 C77 1.597(19)
C76 H76A 0.9800
C76 H76B 0.9800
C76 H76C 0.9800
C77 C78 1.40(2)
C77 C82 1.40(2)
C78 H78 0.9500
C78 C79 1.43(3)
C79 C80 1.35(3)
C79 C87 1.61(2)
C80 H80 0.9500
C80 C81 1.35(2)
C81 C82 1.46(2)
C81 C83 1.49(2)
C82 H82 0.9500
C83 C84 1.57(2)
C83 C85 1.44(3)
C83 C86 1.60(3)
C84 H84A 0.9800
C84 H84B 0.9800
C84 H84C 0.9800
C85 H85A 0.9800
C85 H85B 0.9800
C85 H85C 0.9800
C86 H86A 0.9800
C86 H86B 0.9800
C86 H86C 0.9800
C87 C88 1.51(2)
C87 C89 1.46(2)
C87 C90 1.50(2)
C88 H88A 0.9800
C88 H88B 0.9800
C88 H88C 0.9800
C89 H89A 0.9800
C89 H89B 0.9800
C89 H89C 0.9800
C90 H90A 0.9800
C90 H90B 0.9800
C90 H90C 0.9800

loop_
_smtbx_masks_void_nr
_smtbx_masks_void_average_x
_smtbx_masks_void_average_y
_smtbx_masks_void_average_z
_smtbx_masks_void_volume
_smtbx_masks_void_count_electrons
1 0.737 0.250 0.000 1176.1 207.0
2 -0.704 0.750 0.500 1176.1 207.2
